data_7209496
loop_
_publ_author_name
'Bluhm, K.'
'Wiesch, A.'
'Timm, H.'

_publ_section_title
;
 Ueber Cu Dy2 (B8 O16) und Cu Ho2 (B8 O16): Zwei neue "Metaborate" mit
 einem infinite(B8 O16)8- -Anion
;
_journal_name_full
;
Zeitschrift fuer Naturforschung, Teil B. Anorganische Chemie, Organische
 Chemie (42,1987-)
;
_journal_page_first 1
_journal_page_last 4
_journal_volume 53
_journal_year 1998
_chemical_formula_sum 'B8 Cu Ho2 O16'
_chemical_name_systematic 'Cu Ho2 (B8 O16)'
_space_group_IT_number 55
_symmetry_space_group_name_Hall '-P 2 2ab'
_symmetry_space_group_name_H-M 'P b a m'
_cell_angle_alpha 90
_cell_angle_beta 90
_cell_angle_gamma 90
_cell_formula_units_Z 2
_cell_length_a 8.407
_cell_length_b 6.166
_cell_length_c 10.22
_cell_volume 529.780
_citation_journal_id_ASTM ZNBSEN
_cod_data_source_file boron4-x_352.cif
_cod_data_source_block B8Cu1Ho2O16
_cod_original_cell_volume 529.7798
_cod_original_formula_sum 'B8 Cu1 Ho2 O16'
_cod_database_code 7209496

loop_
_symmetry_equiv_pos_as_xyz
x,y,z
-x,-y,z
x+1/2,-y+1/2,-z
-x+1/2,y+1/2,-z
-x,-y,-z
x,y,-z
-x-1/2,y-1/2,z
x-1/2,-y-1/2,z

loop_
_atom_site_label
_atom_site_type_symbol
_atom_site_fract_x
_atom_site_fract_y
_atom_site_fract_z
_atom_site_occupancy
_atom_site_U_iso_or_equiv
O2 O-2 0.0989 0.353 0.1166 1 0.0
B1 B+3 0 0.5 0.1914 1 0.0
B2 B+3 0.1817 0.3872 0 1 0.0
Cu1 Cu+2 0 0 0.5 1 0.0
Ho1 Ho+3 0 0 0.18209 1 0.0
O3 O-2 0.3761 0.1519 0.5 1 0.0
O4 O-2 0.4056 0.1536 0.2705 1 0.0
O1 O-2 0.3361 0.4397 0 1 0.0
B3 B+3 0.3077 0.12 0.379 1 0.0
O5 O-2 0.156 0.0642 0.3602 1 0.0
